data_9015082
loop_
_publ_author_name
'Heritsch, H.'

_publ_section_title
;
 Die Struktur des Olivenites Cu~2~OHAsO~4~
;
_journal_issue 1-6
_journal_name_full
;
 Zeitschrift f\"ur Kristallographie - Crystalline Materials
;
_journal_page_first 466
_journal_page_last 479
_journal_paper_doi 10.1524/zkri.1938.99.1.466
_journal_volume 99
_journal_year 1938
_chemical_formula_sum 'As Cu2 O5'
_chemical_name_mineral Olivenite
_space_group_IT_number 58
_symmetry_space_group_name_Hall '-P 2 2n'
_symmetry_space_group_name_H-M 'P n n m'
_cell_angle_alpha 90
_cell_angle_beta 90
_cell_angle_gamma 90
_cell_formula_units_Z 4
_cell_length_a 8.62
_cell_length_b 8.2
_cell_length_c 5.94
_cell_volume 419.863
_database_code_amcsd 0018015
_exptl_crystal_density_diffrn 4.461
_cod_duplicate_entry 1011121
_cod_original_formula_sum 'O5 As Cu2'
_cod_database_code 9015082

loop_
_space_group_symop_operation_xyz
x,y,z
1/2+x,1/2-y,1/2+z
1/2-x,1/2+y,1/2-z
1/2-x,1/2+y,1/2+z
1/2+x,1/2-y,1/2-z
x,y,-z
-x,-y,z
-x,-y,-z

loop_
_atom_site_label
_atom_site_fract_x
_atom_site_fract_y
_atom_site_fract_z
O1 0.09700 -0.11900 0.00000
O2 0.10500 -0.14700 0.50000
O3 0.11400 0.37500 0.00000
O4 0.23600 0.13900 0.25000
As1 0.24400 0.26400 0.00000
Cu1 0.00000 0.00000 0.25000
Cu2 -0.12200 0.36100 0.00000

loop_
_cod_related_entry_id
_cod_related_entry_database
_cod_related_entry_code
1 AMCSD 0018015
